data_4022297
loop_
_publ_author_name
'Calum Macleod'
'Gordon J. McKiernan'
'Emma J. Guthrie'
'Louis J. Farrugia'
'Dieter W. Hamprecht'
'Jackie Macritchie'
'Richard C. Hartley'

_publ_section_title
;
 Synthesis of 2-Substituted Benzofurans and Indoles Using
 Functionalized Titanium Benzylidene Reagents on Solid Phase
;
_journal_name_full 'Journal of Organic Chemistry'
_journal_page_first 387
_journal_page_last 401
_journal_paper_doi 10.1021/jo026384o
_journal_volume 68
_journal_year 2003
_chemical_compound_source 'synthesis as described'
_chemical_formula_moiety 'C20 H29 N O4 S2'
_chemical_formula_sum 'C20 H29 N O4 S2'
_chemical_formula_weight 411.56
_chemical_name_systematic
;
 ?
;
_space_group_IT_number 14
_symmetry_cell_setting monoclinic
_symmetry_Int_Tables_number 14
_symmetry_space_group_name_Hall '-P 2yn'
_symmetry_space_group_name_H-M 'P 1 21/n 1'
_atom_sites_solution_hydrogens geom
_atom_sites_solution_primary direct
_atom_sites_solution_secondary difmap
_audit_conform_dict_location ftp://ftp.iucr.org/pub/cif_core.dic
_audit_conform_dict_name cif_core.dic
_audit_conform_dict_version 2.2
_audit_creation_date 2002-08-12T10:57:15-00:00
_audit_creation_method 'WinGX routine CIF_UPDATE'
_cell_angle_alpha 90
_cell_angle_beta 103.32
_cell_angle_gamma 90
_cell_formula_units_Z 8
_cell_length_a 20.4174(2)
_cell_length_b 9.80010(10)
_cell_length_c 23.2325(2)
_cell_measurement_reflns_used 53482
_cell_measurement_temperature 150(2)
_cell_measurement_theta_max 30.034
_cell_measurement_theta_min 3.395
_cell_measurement_wavelength 0.71073
_cell_volume 4523.58(7)
_computing_cell_refinement 'HKL Scalepack (Otwinowski & Minor 1997)'
_computing_data_collection 'Collect (Nonius BV, 1997-2000)'
_computing_data_reduction 'HKL Denzo and Scalepack (Otwinowski & Minor 1997)'
_computing_molecular_graphics 'Ortep-3 for Windows (Farrugia, 1997)'
_computing_publication_material 'WinGX publication routines (Farrugia, 1999)'
_computing_structure_refinement 'SHELXL-97 (Sheldrick, 1997)'
_computing_structure_solution 'SHELXS-97 (Sheldrick, 1997)'
_diffrn_ambient_temperature 150(2)
_diffrn_detector 'CCD plate'
_diffrn_measured_fraction_theta_full 0.97
_diffrn_measured_fraction_theta_max 0.97
_diffrn_measurement_device '95mm CCD camera on \k-goniostat'
_diffrn_measurement_device_type KappaCCD
_diffrn_measurement_method 'CCD rotation images, thick slices'
_diffrn_orient_matrix_type 'by Nonius Collect from scalepack cell'
_diffrn_orient_matrix_UB_11 -0.216918E-1
_diffrn_orient_matrix_UB_12 -0.41657E-2
_diffrn_orient_matrix_UB_13 0.452265E-1
_diffrn_orient_matrix_UB_21 0.50194E-1
_diffrn_orient_matrix_UB_22 0.829858E-1
_diffrn_orient_matrix_UB_23 0.317179E-1
_diffrn_orient_matrix_UB_31 -0.369545E-1
_diffrn_orient_matrix_UB_32 0.239481E-1
_diffrn_orient_matrix_UB_33 -0.41762E-2
_diffrn_radiation_monochromator graphite
_diffrn_radiation_probe x-ray
_diffrn_radiation_type MoK\a
_diffrn_radiation_wavelength 0.71073
_diffrn_reflns_av_R_equivalents 0.0758
_diffrn_reflns_av_unetI/netI 0.0448
_diffrn_reflns_limit_h_max 28
_diffrn_reflns_limit_h_min -28
_diffrn_reflns_limit_k_max 13
_diffrn_reflns_limit_k_min -12
_diffrn_reflns_limit_l_max 32
_diffrn_reflns_limit_l_min -32
_diffrn_reflns_number 13249
_diffrn_reflns_reduction_process
;
 Scaled and merged with SORTAV
 R.H. Blessing, (1987) Cryst. Rev. 1, 3-58
 R.H. Blessing, (1989) J. Appl. Cryst. 22, 396-397
;
_diffrn_reflns_theta_full 30.4
_diffrn_reflns_theta_max 30.4
_diffrn_reflns_theta_min 3.6
_diffrn_source 'Enraf Nonius FR590'
_exptl_absorpt_coefficient_mu 0.259
_exptl_absorpt_correction_T_max 1.023
_exptl_absorpt_correction_T_min 0.822
_exptl_absorpt_correction_type multi-scan
_exptl_absorpt_process_details
;
 R.H. Blessing, Acta Cryst. (1995), A51, 33-38
;
_exptl_crystal_colour colourless
_exptl_crystal_density_diffrn 1.209
_exptl_crystal_density_method 'not measured'
_exptl_crystal_description 'irregular shape cleaved from larger crystal'
_exptl_crystal_F_000 1760
_exptl_crystal_size_max 0.55
_exptl_crystal_size_mid 0.4
_exptl_crystal_size_min 0.25
_refine_diff_density_max 0.325
_refine_diff_density_min -0.236
_refine_diff_density_rms 0.044
_refine_ls_extinction_method none
_refine_ls_goodness_of_fit_ref 1.044
_refine_ls_hydrogen_treatment mixed
_refine_ls_matrix_type full
_refine_ls_number_parameters 499
_refine_ls_number_reflns 13249
_refine_ls_number_restraints 0
_refine_ls_restrained_S_all 1.044
_refine_ls_R_factor_all 0.0594
_refine_ls_R_factor_gt 0.0406
_refine_ls_shift/su_max 0.001
_refine_ls_shift/su_mean 0
_refine_ls_structure_factor_coef Fsqd
_refine_ls_weighting_details 'calc w=1/[\s^2^(Fo^2^)+(0.0508P)^2^+0.6796P] where P=(Fo^2^+2Fc^2^)/3'
_refine_ls_weighting_scheme calc
_refine_ls_wR_factor_gt 0.1012
_refine_ls_wR_factor_ref 0.1081
_reflns_number_gt 10215
_reflns_number_total 13249
_reflns_threshold_expression >2sigma(I)
_cod_data_source_file jo026384o_s1_3.cif
_cod_data_source_block cpd50a
_cod_original_sg_symbol_H-M 'P 21/n'
_cod_database_code 4022297

loop_
_symmetry_equiv_pos_as_xyz
'x, y, z'
'-x+1/2, y+1/2, -z+1/2'
'-x, -y, -z'
'x-1/2, -y-1/2, z-1/2'

loop_
_atom_site_label
_atom_site_type_symbol
_atom_site_fract_x
_atom_site_fract_y
_atom_site_fract_z
_atom_site_U_iso_or_equiv
_atom_site_adp_type
_atom_site_occupancy
_atom_site_symmetry_multiplicity
_atom_site_calc_flag
_atom_site_refinement_flags
S3 S 0.620996(16) 0.23607(3) 1.011254(14) 0.03293(8) Uani 1 1 d .
S1 S 0.67807(2) 0.51122(4) 0.987012(16) 0.04382(10) Uani 1 1 d .
O1 O 0.63065(5) -0.00646(9) 0.84104(6) 0.0486(3) Uani 1 1 d .
O2 O 0.53102(4) 0.06182(8) 0.85783(4) 0.03083(18) Uani 1 1 d .
O4 O 0.68733(6) 0.19589(10) 0.79198(6) 0.0539(3) Uani 1 1 d .
O3 O 0.66044(4) 0.40196(8) 0.82366(4) 0.02990(18) Uani 1 1 d .
N1 N 0.60140(5) 0.22146(9) 0.84027(4) 0.02480(19) Uani 1 1 d .
C2 C 0.63926(6) 0.35281(12) 0.95597(5) 0.0283(2) Uani 1 1 d .
H2 H 0.67 0.3063 0.9344 0.034 Uiso 1 1 calc R
C1" C 0.59110(6) 0.08001(12) 0.84606(6) 0.0292(2) Uani 1 1 d .
C6" C 0.65450(6) 0.26754(12) 0.81606(6) 0.0289(2) Uani 1 1 d .
C4 C 0.70474(7) 0.21509(14) 1.05828(6) 0.0375(3) Uani 1 1 d .
H4A H 0.7019 0.1535 1.0914 0.045 Uiso 1 1 calc R
H4B H 0.7338 0.1705 1.0351 0.045 Uiso 1 1 calc R
C5 C 0.73758(7) 0.34772(16) 1.08353(6) 0.0412(3) Uani 1 1 d .
H5A H 0.7801 0.3269 1.1125 0.049 Uiso 1 1 calc R
H5B H 0.7074 0.3954 1.1048 0.049 Uiso 1 1 calc R
C6 C 0.75254(8) 0.44182(17) 1.03610(6) 0.0467(4) Uani 1 1 d .
H6A H 0.7787 0.3906 1.0123 0.056 Uiso 1 1 calc R
H6B H 0.7809 0.5182 1.0555 0.056 Uiso 1 1 calc R
C2' C 0.55580(6) 0.31803(11) 0.85785(5) 0.0240(2) Uani 1 1 d .
C1' C 0.57319(6) 0.38143(12) 0.91299(5) 0.0261(2) Uani 1 1 d .
C6' C 0.52627(7) 0.46917(13) 0.92877(6) 0.0334(3) Uani 1 1 d .
H6' H 0.5373 0.5141 0.966 0.04 Uiso 1 1 calc R
C5' C 0.46405(7) 0.49174(13) 0.89123(6) 0.0369(3) Uani 1 1 d .
H5' H 0.4325 0.5507 0.903 0.044 Uiso 1 1 calc R
C4' C 0.44778(6) 0.42838(13) 0.83656(6) 0.0347(3) Uani 1 1 d .
H4' H 0.4052 0.4441 0.8106 0.042 Uiso 1 1 calc R
C3' C 0.49378(6) 0.34196(12) 0.81970(5) 0.0292(2) Uani 1 1 d .
H3' H 0.4828 0.2991 0.782 0.035 Uiso 1 1 calc R
C2" C 0.50842(7) -0.07606(13) 0.87102(6) 0.0346(3) Uani 1 1 d .
C3" C 0.55254(10) -0.12699(17) 0.92853(7) 0.0581(5) Uani 1 1 d .
H3"1 H 0.5976 -0.1473 0.9228 0.087 Uiso 1 1 calc R
H3"2 H 0.5329 -0.21 0.941 0.087 Uiso 1 1 calc R
H3"3 H 0.5557 -0.0567 0.959 0.087 Uiso 1 1 calc R
C4" C 0.43731(8) -0.04600(16) 0.87755(8) 0.0490(4) Uani 1 1 d .
H4"1 H 0.4393 0.0165 0.9108 0.074 Uiso 1 1 calc R
H4"2 H 0.4155 -0.1313 0.8849 0.074 Uiso 1 1 calc R
H4"3 H 0.4114 -0.0039 0.8411 0.074 Uiso 1 1 calc R
C5" C 0.50675(8) -0.17141(14) 0.81933(7) 0.0427(3) Uani 1 1 d .
H5"1 H 0.4815 -0.1285 0.7828 0.064 Uiso 1 1 calc R
H5"2 H 0.4848 -0.2571 0.8258 0.064 Uiso 1 1 calc R
H5"3 H 0.5528 -0.1902 0.8159 0.064 Uiso 1 1 calc R
C7" C 0.71186(6) 0.47902(13) 0.80094(6) 0.0334(3) Uani 1 1 d .
C8" C 0.69819(8) 0.46535(15) 0.73439(6) 0.0421(3) Uani 1 1 d .
H8"1 H 0.7075 0.3715 0.724 0.063 Uiso 1 1 calc R
H8"2 H 0.7273 0.5283 0.719 0.063 Uiso 1 1 calc R
H8"3 H 0.6509 0.4874 0.717 0.063 Uiso 1 1 calc R
C9" C 0.78142(8) 0.4302(2) 0.83145(9) 0.0673(5) Uani 1 1 d .
H9"1 H 0.7879 0.4413 0.8743 0.101 Uiso 1 1 calc R
H9"2 H 0.8153 0.4839 0.8176 0.101 Uiso 1 1 calc R
H9"3 H 0.7862 0.3336 0.8222 0.101 Uiso 1 1 calc R
C10" C 0.69889(10) 0.62412(15) 0.81853(7) 0.0514(4) Uani 1 1 d .
H10A H 0.6528 0.6506 0.7992 0.077 Uiso 1 1 calc R
H10B H 0.7307 0.6862 0.8061 0.077 Uiso 1 1 calc R
H10C H 0.7048 0.6292 0.8616 0.077 Uiso 1 1 calc R
S3A S 0.093772(16) 0.97534(3) 1.011389(14) 0.03251(8) Uani 1 1 d .
S1A S 0.173421(18) 1.21882(4) 0.982573(15) 0.04076(9) Uani 1 1 d .
O1A O 0.11570(5) 0.74511(9) 0.82101(5) 0.0413(2) Uani 1 1 d .
O2A O 0.02502(4) 0.81532(8) 0.85374(4) 0.03136(19) Uani 1 1 d .
O4A O 0.19124(6) 0.95123(11) 0.79903(6) 0.0603(3) Uani 1 1 d .
O3A O 0.14898(4) 1.15764(9) 0.81399(4) 0.03201(19) Uani 1 1 d .
N1A N 0.09351(5) 0.97365(10) 0.83214(4) 0.02573(19) Uani 1 1 d .
C1"A C 0.08128(6) 0.83259(12) 0.83467(5) 0.0279(2) Uani 1 1 d .
C2A C 0.12320(6) 1.06929(12) 0.95465(5) 0.0284(2) Uani 1 1 d .
H2A H 0.1505 1.0069 0.9354 0.034 Uiso 1 1 calc R
C6"A C 0.15006(6) 1.02193(13) 0.81325(6) 0.0313(2) Uani 1 1 d .
C4A C 0.17349(7) 0.93796(15) 1.06206(6) 0.0410(3) Uani 1 1 d .
H4A1 H 0.1646 0.8873 1.0963 0.049 Uiso 1 1 calc R
H4A2 H 0.1999 0.8775 1.0419 0.049 Uiso 1 1 calc R
C5A C 0.21572(7) 1.06294(17) 1.08481(6) 0.0432(3) Uani 1 1 d .
H5A1 H 0.1886 1.1264 1.103 0.052 Uiso 1 1 calc R
H5A2 H 0.2551 1.0344 1.1159 0.052 Uiso 1 1 calc R
C6A C 0.24020(7) 1.13740(17) 1.03635(6) 0.0431(3) Uani 1 1 d .
H6A1 H 0.2635 1.0715 1.0157 0.052 Uiso 1 1 calc R
H6A2 H 0.2734 1.2075 1.0547 0.052 Uiso 1 1 calc R
C2'A C 0.04868(6) 1.07013(11) 0.85065(5) 0.0243(2) Uani 1 1 d .
C1'A C 0.06223(6) 1.11601(11) 0.90898(5) 0.0252(2) Uani 1 1 d .
C6'A C 0.01728(6) 1.20834(12) 0.92501(6) 0.0305(2) Uani 1 1 d .
H6'A H 0.0254 1.2404 0.9646 0.037 Uiso 1 1 calc R
C5'A C -0.03883(7) 1.25370(12) 0.88410(6) 0.0329(3) Uani 1 1 d .
H5'A H -0.069 1.316 0.8958 0.039 Uiso 1 1 calc R
C4'A C -0.05109(7) 1.20839(12) 0.82606(6) 0.0338(3) Uani 1 1 d .
H4'A H -0.0892 1.2407 0.7978 0.041 Uiso 1 1 calc R
C3'A C -0.00750(6) 1.11562(12) 0.80941(5) 0.0299(2) Uani 1 1 d .
H3'A H -0.0161 1.0833 0.7698 0.036 Uiso 1 1 calc R
C2"A C 0.00348(7) 0.67623(12) 0.86690(6) 0.0326(3) Uani 1 1 d .
C3"A C 0.05724(8) 0.61215(15) 0.91537(7) 0.0493(4) Uani 1 1 d .
H3"4 H 0.0973 0.593 0.9002 0.074 Uiso 1 1 calc R
H3"5 H 0.0401 0.5268 0.9283 0.074 Uiso 1 1 calc R
H3"6 H 0.0691 0.6752 0.9489 0.074 Uiso 1 1 calc R
C4"A C -0.05970(8) 0.70695(15) 0.88838(7) 0.0471(4) Uani 1 1 d .
H4"4 H -0.0488 0.77 0.922 0.071 Uiso 1 1 calc R
H4"5 H -0.0777 0.622 0.9008 0.071 Uiso 1 1 calc R
H4"6 H -0.0934 0.7487 0.8563 0.071 Uiso 1 1 calc R
C5"A C -0.01337(8) 0.59149(14) 0.81081(6) 0.0428(3) Uani 1 1 d .
H5"4 H -0.0464 0.6402 0.7805 0.064 Uiso 1 1 calc R
H5"5 H -0.0323 0.5037 0.8191 0.064 Uiso 1 1 calc R
H5"6 H 0.0276 0.5757 0.7966 0.064 Uiso 1 1 calc R
C7"A C 0.20294(7) 1.23822(15) 0.79647(6) 0.0393(3) Uani 1 1 d .
C8"A C 0.20188(9) 1.21056(17) 0.73203(7) 0.0521(4) Uani 1 1 d .
H8"4 H 0.2155 1.116 0.7276 0.078 Uiso 1 1 calc R
H8"5 H 0.2332 1.2726 0.7189 0.078 Uiso 1 1 calc R
H8"6 H 0.1563 1.2253 0.7079 0.078 Uiso 1 1 calc R
C9"A C 0.26961(9) 1.2074(2) 0.83838(10) 0.0748(6) Uani 1 1 d .
H9"4 H 0.265 1.2162 0.8793 0.112 Uiso 1 1 calc R
H9"5 H 0.3037 1.2719 0.8315 0.112 Uiso 1 1 calc R
H9"6 H 0.2835 1.1142 0.8316 0.112 Uiso 1 1 calc R
C10A C 0.18026(9) 1.38325(15) 0.80452(8) 0.0540(4) Uani 1 1 d .
H10D H 0.1362 1.3992 0.7779 0.081 Uiso 1 1 calc R
H10E H 0.2131 1.4477 0.7953 0.081 Uiso 1 1 calc R
H10F H 0.1769 1.3963 0.8456 0.081 Uiso 1 1 calc R

loop_
_atom_site_aniso_label
_atom_site_aniso_U_11
_atom_site_aniso_U_22
_atom_site_aniso_U_33
_atom_site_aniso_U_23
_atom_site_aniso_U_13
_atom_site_aniso_U_12
S3 0.03549(16) 0.03350(16) 0.02937(15) 0.00536(12) 0.00661(12) -0.00510(12)
S1 0.0540(2) 0.03629(18) 0.03524(18) 0.00371(14) -0.00181(16) -0.01617(15)
O1 0.0320(5) 0.0275(5) 0.0868(8) 0.0049(5) 0.0144(5) 0.0042(4)
O2 0.0317(4) 0.0240(4) 0.0385(5) 0.0031(3) 0.0117(4) -0.0030(3)
O4 0.0554(6) 0.0346(5) 0.0864(8) -0.0053(5) 0.0467(6) 0.0020(5)
O3 0.0361(5) 0.0262(4) 0.0309(4) -0.0024(3) 0.0149(4) -0.0068(3)
N1 0.0251(5) 0.0223(4) 0.0275(5) -0.0013(4) 0.0071(4) -0.0009(3)
C2 0.0321(6) 0.0316(6) 0.0220(5) -0.0009(5) 0.0078(5) -0.0048(5)
C1" 0.0267(6) 0.0244(5) 0.0342(6) 0.0011(5) 0.0021(5) -0.0009(4)
C6" 0.0278(6) 0.0269(5) 0.0332(6) -0.0013(5) 0.0095(5) -0.0014(4)
C4 0.0375(7) 0.0421(7) 0.0317(7) 0.0060(6) 0.0056(5) 0.0027(5)
C5 0.0400(7) 0.0536(8) 0.0266(6) 0.0007(6) 0.0006(5) -0.0037(6)
C6 0.0437(8) 0.0547(9) 0.0363(7) 0.0012(7) -0.0016(6) -0.0192(7)
C2' 0.0268(5) 0.0221(5) 0.0247(5) 0.0016(4) 0.0095(4) -0.0002(4)
C1' 0.0298(6) 0.0273(5) 0.0230(5) 0.0015(4) 0.0096(4) -0.0027(4)
C6' 0.0418(7) 0.0329(6) 0.0299(6) -0.0024(5) 0.0173(5) 0.0008(5)
C5' 0.0385(7) 0.0343(6) 0.0431(7) 0.0036(6) 0.0202(6) 0.0076(5)
C4' 0.0292(6) 0.0368(7) 0.0380(7) 0.0084(5) 0.0075(5) 0.0059(5)
C3' 0.0310(6) 0.0297(6) 0.0263(6) 0.0023(5) 0.0051(5) 0.0002(5)
C2" 0.0400(7) 0.0270(6) 0.0363(7) 0.0055(5) 0.0076(5) -0.0082(5)
C3" 0.0740(12) 0.0437(8) 0.0469(9) 0.0157(7) -0.0062(8) -0.0154(8)
C4" 0.0505(9) 0.0463(8) 0.0579(9) 0.0026(7) 0.0283(8) -0.0135(7)
C5" 0.0488(8) 0.0320(7) 0.0483(8) -0.0032(6) 0.0130(7) -0.0107(6)
C7" 0.0326(6) 0.0345(6) 0.0345(6) 0.0028(5) 0.0106(5) -0.0102(5)
C8" 0.0519(8) 0.0425(7) 0.0380(7) -0.0006(6) 0.0231(7) -0.0060(6)
C9" 0.0340(8) 0.0769(12) 0.0830(13) 0.0196(11) -0.0032(8) -0.0167(8)
C10" 0.0827(12) 0.0353(7) 0.0425(8) -0.0065(6) 0.0271(8) -0.0227(7)
S3A 0.03258(16) 0.03533(16) 0.02828(15) 0.00588(12) 0.00427(12) -0.00525(12)
S1A 0.04168(19) 0.04191(19) 0.03655(18) -0.00123(14) 0.00458(14) -0.01809(14)
O1A 0.0437(5) 0.0283(4) 0.0539(6) -0.0017(4) 0.0151(5) 0.0050(4)
O2A 0.0365(5) 0.0210(4) 0.0373(5) 0.0001(3) 0.0101(4) -0.0039(3)
O4A 0.0478(6) 0.0403(6) 0.1057(10) 0.0036(6) 0.0441(7) 0.0071(5)
O3A 0.0338(4) 0.0298(4) 0.0350(5) -0.0022(4) 0.0132(4) -0.0074(3)
N1A 0.0275(5) 0.0236(4) 0.0256(5) -0.0011(4) 0.0052(4) -0.0007(4)
C1"A 0.0317(6) 0.0249(5) 0.0244(5) -0.0002(4) 0.0010(5) 0.0000(4)
C2A 0.0301(6) 0.0314(6) 0.0232(5) -0.0018(5) 0.0054(4) -0.0049(5)
C6"A 0.0285(6) 0.0317(6) 0.0339(6) 0.0000(5) 0.0076(5) -0.0004(5)
C4A 0.0376(7) 0.0509(8) 0.0328(7) 0.0083(6) 0.0048(6) 0.0053(6)
C5A 0.0320(7) 0.0664(10) 0.0281(6) -0.0046(6) 0.0009(5) 0.0016(6)
C6A 0.0306(7) 0.0602(9) 0.0367(7) -0.0108(7) 0.0045(6) -0.0102(6)
C2'A 0.0266(5) 0.0198(5) 0.0268(5) 0.0004(4) 0.0071(4) -0.0033(4)
C1'A 0.0271(5) 0.0229(5) 0.0260(5) 0.0018(4) 0.0072(4) -0.0046(4)
C6'A 0.0378(6) 0.0254(5) 0.0305(6) -0.0022(5) 0.0126(5) -0.0028(5)
C5'A 0.0362(6) 0.0238(5) 0.0411(7) 0.0012(5) 0.0139(5) 0.0015(5)
C4'A 0.0327(6) 0.0277(6) 0.0390(7) 0.0036(5) 0.0039(5) 0.0022(5)
C3'A 0.0326(6) 0.0265(6) 0.0287(6) 0.0001(5) 0.0031(5) -0.0010(5)
C2"A 0.0426(7) 0.0213(5) 0.0319(6) 0.0015(5) 0.0046(5) -0.0063(5)
C3"A 0.0587(10) 0.0388(8) 0.0426(8) 0.0120(6) -0.0044(7) -0.0073(7)
C4"A 0.0557(9) 0.0377(7) 0.0533(9) 0.0014(7) 0.0235(7) -0.0123(6)
C5"A 0.0618(9) 0.0291(6) 0.0351(7) -0.0032(5) 0.0061(7) -0.0133(6)
C7"A 0.0339(7) 0.0420(7) 0.0441(8) -0.0018(6) 0.0134(6) -0.0151(5)
C8"A 0.0634(10) 0.0510(9) 0.0521(9) -0.0025(7) 0.0340(8) -0.0132(8)
C9"A 0.0352(9) 0.0899(15) 0.0907(15) 0.0128(12) -0.0034(9) -0.0218(9)
C10A 0.0667(11) 0.0383(8) 0.0625(10) -0.0086(7) 0.0262(9) -0.0215(7)

loop_
_atom_type_symbol
_atom_type_description
_atom_type_scat_dispersion_real
_atom_type_scat_dispersion_imag
_atom_type_scat_source
S S 0.1246 0.1234 'International Tables Vol C Tables 4.2.6.8 and 6.1.1.4'
O O 0.0106 0.006 'International Tables Vol C Tables 4.2.6.8 and 6.1.1.4'
N N 0.0061 0.0033 'International Tables Vol C Tables 4.2.6.8 and 6.1.1.4'
C C 0.0033 0.0016 'International Tables Vol C Tables 4.2.6.8 and 6.1.1.4'
H H 0 0 'International Tables Vol C Tables 4.2.6.8 and 6.1.1.4'

loop_
_geom_angle_atom_site_label_1
_geom_angle_atom_site_label_2
_geom_angle_atom_site_label_3
_geom_angle
C4 S3 C2 100.25(6)
C6 S1 C2 98.94(7)
C1" O2 C2" 120.72(9)
C6" O3 C7" 120.41(9)
C6" N1 C1" 119.92(9)
C6" N1 C2' 120.47(9)
C1" N1 C2' 119.59(9)
C1' C2 S1 110.25(8)
C1' C2 S3 106.64(8)
S1 C2 S3 113.49(6)
C1' C2 H2 108.8
S1 C2 H2 108.8
S3 C2 H2 108.8
O1 C1" O2 126.99(11)
O1 C1" N1 124.59(11)
O2 C1" N1 108.42(10)
O4 C6" O3 126.87(11)
O4 C6" N1 124.46(11)
O3 C6" N1 108.66(9)
C5 C4 S3 113.99(10)
C5 C4 H4A 108.8
S3 C4 H4A 108.8
C5 C4 H4B 108.8
S3 C4 H4B 108.8
H4A C4 H4B 107.7
C4 C5 C6 112.58(11)
C4 C5 H5A 109.1
C6 C5 H5A 109.1
C4 C5 H5B 109.1
C6 C5 H5B 109.1
H5A C5 H5B 107.8
C5 C6 S1 113.86(10)
C5 C6 H6A 108.8
S1 C6 H6A 108.8
C5 C6 H6B 108.8
S1 C6 H6B 108.8
H6A C6 H6B 107.7
C3' C2' C1' 120.87(10)
C3' C2' N1 118.73(10)
C1' C2' N1 120.36(10)
C2' C1' C6' 118.07(11)
C2' C1' C2 121.66(10)
C6' C1' C2 120.22(11)
C5' C6' C1' 121.22(12)
C5' C6' H6' 119.4
C1' C6' H6' 119.4
C6' C5' C4' 119.91(12)
C6' C5' H5' 120
C4' C5' H5' 120
C5' C4' C3' 119.89(12)
C5' C4' H4' 120.1
C3' C4' H4' 120.1
C4' C3' C2' 120.03(12)
C4' C3' H3' 120
C2' C3' H3' 120
O2 C2" C3" 109.43(11)
O2 C2" C5" 110.45(10)
C3" C2" C5" 113.34(13)
O2 C2" C4" 101.16(10)
C3" C2" C4" 111.29(13)
C5" C2" C4" 110.51(12)
C2" C3" H3"1 109.5
C2" C3" H3"2 109.5
H3"1 C3" H3"2 109.5
C2" C3" H3"3 109.5
H3"1 C3" H3"3 109.5
H3"2 C3" H3"3 109.5
C2" C4" H4"1 109.5
C2" C4" H4"2 109.5
H4"1 C4" H4"2 109.5
C2" C4" H4"3 109.5
H4"1 C4" H4"3 109.5
H4"2 C4" H4"3 109.5
C2" C5" H5"1 109.5
C2" C5" H5"2 109.5
H5"1 C5" H5"2 109.5
C2" C5" H5"3 109.5
H5"1 C5" H5"3 109.5
H5"2 C5" H5"3 109.5
O3 C7" C9" 109.70(11)
O3 C7" C8" 109.82(10)
C9" C7" C8" 112.55(13)
O3 C7" C10" 101.47(10)
C9" C7" C10" 111.93(14)
C8" C7" C10" 110.81(12)
C7" C8" H8"1 109.5
C7" C8" H8"2 109.5
H8"1 C8" H8"2 109.5
C7" C8" H8"3 109.5
H8"1 C8" H8"3 109.5
H8"2 C8" H8"3 109.5
C7" C9" H9"1 109.5
C7" C9" H9"2 109.5
H9"1 C9" H9"2 109.5
C7" C9" H9"3 109.5
H9"1 C9" H9"3 109.5
H9"2 C9" H9"3 109.5
C7" C10" H10A 109.5
C7" C10" H10B 109.5
H10A C10" H10B 109.5
C7" C10" H10C 109.5
H10A C10" H10C 109.5
H10B C10" H10C 109.5
C4A S3A C2A 100.12(6)
C6A S1A C2A 99.45(6)
C1"A O2A C2"A 120.22(9)
C6"A O3A C7"A 120.80(10)
C6"A N1A C1"A 120.59(10)
C6"A N1A C2'A 119.52(9)
C1"A N1A C2'A 119.86(9)
O1A C1"A O2A 126.90(11)
O1A C1"A N1A 124.84(11)
O2A C1"A N1A 108.25(10)
C1'A C2A S3A 107.83(8)
C1'A C2A S1A 108.19(8)
S3A C2A S1A 113.70(6)
C1'A C2A H2A 109
S3A C2A H2A 109
S1A C2A H2A 109
O4A C6"A O3A 126.78(12)
O4A C6"A N1A 124.88(12)
O3A C6"A N1A 108.35(10)
C5A C4A S3A 114.54(10)
C5A C4A H4A1 108.6
S3A C4A H4A1 108.6
C5A C4A H4A2 108.6
S3A C4A H4A2 108.6
H4A1 C4A H4A2 107.6
C6A C5A C4A 112.71(11)
C6A C5A H5A1 109
C4A C5A H5A1 109
C6A C5A H5A2 109
C4A C5A H5A2 109
H5A1 C5A H5A2 107.8
C5A C6A S1A 113.53(10)
C5A C6A H6A1 108.9
S1A C6A H6A1 108.9
C5A C6A H6A2 108.9
S1A C6A H6A2 108.9
H6A1 C6A H6A2 107.7
C3'A C2'A C1'A 120.99(11)
C3'A C2'A N1A 118.89(10)
C1'A C2'A N1A 120.12(10)
C2'A C1'A C6'A 118.17(11)
C2'A C1'A C2A 122.18(10)
C6'A C1'A C2A 119.65(10)
C5'A C6'A C1'A 121.02(11)
C5'A C6'A H6'A 119.5
C1'A C6'A H6'A 119.5
C6'A C5'A C4'A 120.07(11)
C6'A C5'A H5'A 120
C4'A C5'A H5'A 120
C5'A C4'A C3'A 119.81(12)
C5'A C4'A H4'A 120.1
C3'A C4'A H4'A 120.1
C2'A C3'A C4'A 119.93(11)
C2'A C3'A H3'A 120
C4'A C3'A H3'A 120
O2A C2"A C3"A 109.56(10)
O2A C2"A C5"A 110.18(10)
C3"A C2"A C5"A 113.17(12)
O2A C2"A C4"A 101.55(10)
C3"A C2"A C4"A 111.29(12)
C5"A C2"A C4"A 110.47(12)
C2"A C3"A H3"4 109.5
C2"A C3"A H3"5 109.5
H3"4 C3"A H3"5 109.5
C2"A C3"A H3"6 109.5
H3"4 C3"A H3"6 109.5
H3"5 C3"A H3"6 109.5
C2"A C4"A H4"4 109.5
C2"A C4"A H4"5 109.5
H4"4 C4"A H4"5 109.5
C2"A C4"A H4"6 109.5
H4"4 C4"A H4"6 109.5
H4"5 C4"A H4"6 109.5
C2"A C5"A H5"4 109.5
C2"A C5"A H5"5 109.5
H5"4 C5"A H5"5 109.5
C2"A C5"A H5"6 109.5
H5"4 C5"A H5"6 109.5
H5"5 C5"A H5"6 109.5
O3A C7"A C9"A 109.40(12)
O3A C7"A C8"A 109.41(11)
C9"A C7"A C8"A 113.98(15)
O3A C7"A C10A 101.37(11)
C9"A C7"A C10A 111.25(14)
C8"A C7"A C10A 110.68(13)
C7"A C8"A H8"4 109.5
C7"A C8"A H8"5 109.5
H8"4 C8"A H8"5 109.5
C7"A C8"A H8"6 109.5
H8"4 C8"A H8"6 109.5
H8"5 C8"A H8"6 109.5
C7"A C9"A H9"4 109.5
C7"A C9"A H9"5 109.5
H9"4 C9"A H9"5 109.5
C7"A C9"A H9"6 109.5
H9"4 C9"A H9"6 109.5
H9"5 C9"A H9"6 109.5
C7"A C10A H10D 109.5
C7"A C10A H10E 109.5
H10D C10A H10E 109.5
C7"A C10A H10F 109.5
H10D C10A H10F 109.5
H10E C10A H10F 109.5

loop_
_geom_bond_atom_site_label_1
_geom_bond_atom_site_label_2
_geom_bond_distance
S3 C4 1.8162(14)
S3 C2 1.8217(12)
S1 C6 1.8099(16)
S1 C2 1.8151(12)
O1 C1" 1.1947(15)
O2 C1" 1.3288(14)
O2 C2" 1.4825(14)
O4 C6" 1.1951(15)
O3 C6" 1.3309(14)
O3 C7" 1.4856(13)
N1 C6" 1.4058(14)
N1 C1" 1.4131(14)
N1 C2' 1.4508(14)
C2 C1' 1.5083(17)
C2 H2 1
C4 C5 1.517(2)
C4 H4A 0.99
C4 H4B 0.99
C5 C6 1.521(2)
C5 H5A 0.99
C5 H5B 0.99
C6 H6A 0.99
C6 H6B 0.99
C2' C3' 1.3882(16)
C2' C1' 1.3941(16)
C1' C6' 1.3976(16)
C6' C5' 1.3832(19)
C6' H6' 0.95
C5' C4' 1.384(2)
C5' H5' 0.95
C4' C3' 1.3865(17)
C4' H4' 0.95
C3' H3' 0.95
C2" C3" 1.514(2)
C2" C5" 1.5157(19)
C2" C4" 1.523(2)
C3" H3"1 0.98
C3" H3"2 0.98
C3" H3"3 0.98
C4" H4"1 0.98
C4" H4"2 0.98
C4" H4"3 0.98
C5" H5"1 0.98
C5" H5"2 0.98
C5" H5"3 0.98
C7" C9" 1.512(2)
C7" C8" 1.5126(19)
C7" C10" 1.520(2)
C8" H8"1 0.98
C8" H8"2 0.98
C8" H8"3 0.98
C9" H9"1 0.98
C9" H9"2 0.98
C9" H9"3 0.98
C10" H10A 0.98
C10" H10B 0.98
C10" H10C 0.98
S3A C4A 1.8128(14)
S3A C2A 1.8198(12)
S1A C6A 1.8089(15)
S1A C2A 1.8202(12)
O1A C1"A 1.1969(14)
O2A C1"A 1.3337(15)
O2A C2"A 1.4856(14)
O4A C6"A 1.1935(15)
O3A C6"A 1.3304(15)
O3A C7"A 1.4865(14)
N1A C6"A 1.4081(15)
N1A C1"A 1.4084(14)
N1A C2'A 1.4486(14)
C2A C1'A 1.5088(16)
C2A H2A 1
C4A C5A 1.521(2)
C4A H4A1 0.99
C4A H4A2 0.99
C5A C6A 1.520(2)
C5A H5A1 0.99
C5A H5A2 0.99
C6A H6A1 0.99
C6A H6A2 0.99
C2'A C3'A 1.3877(16)
C2'A C1'A 1.3939(16)
C1'A C6'A 1.3989(16)
C6'A C5'A 1.3827(19)
C6'A H6'A 0.95
C5'A C4'A 1.3864(19)
C5'A H5'A 0.95
C4'A C3'A 1.3883(17)
C4'A H4'A 0.95
C3'A H3'A 0.95
C2"A C3"A 1.5160(19)
C2"A C5"A 1.5164(18)
C2"A C4"A 1.517(2)
C3"A H3"4 0.98
C3"A H3"5 0.98
C3"A H3"6 0.98
C4"A H4"4 0.98
C4"A H4"5 0.98
C4"A H4"6 0.98
C5"A H5"4 0.98
C5"A H5"5 0.98
C5"A H5"6 0.98
C7"A C9"A 1.510(2)
C7"A C8"A 1.517(2)
C7"A C10A 1.520(2)
C8"A H8"4 0.98
C8"A H8"5 0.98
C8"A H8"6 0.98
C9"A H9"4 0.98
C9"A H9"5 0.98
C9"A H9"6 0.98
C10A H10D 0.98
C10A H10E 0.98
C10A H10F 0.98

loop_
_geom_torsion_atom_site_label_1
_geom_torsion_atom_site_label_2
_geom_torsion_atom_site_label_3
_geom_torsion_atom_site_label_4
_geom_torsion
C6 S1 C2 C1' 178.77(8)
C6 S1 C2 S3 59.23(8)
C4 S3 C2 C1' -179.64(8)
C4 S3 C2 S1 -58.06(8)
C2" O2 C1" O1 4.9(2)
C2" O2 C1" N1 -175.07(10)
C6" N1 C1" O1 13.06(19)
C2' N1 C1" O1 -168.70(13)
C6" N1 C1" O2 -167.00(10)
C2' N1 C1" O2 11.25(15)
C7" O3 C6" O4 0.3(2)
C7" O3 C6" N1 -178.54(10)
C1" N1 C6" O4 10.7(2)
C2' N1 C6" O4 -167.50(13)
C1" N1 C6" O3 -170.40(10)
C2' N1 C6" O3 11.37(15)
C2 S3 C4 C5 57.60(11)
S3 C4 C5 C6 -66.08(15)
C4 C5 C6 S1 68.52(15)
C2 S1 C6 C5 -61.16(12)
C6" N1 C2' C3' 99.18(13)
C1" N1 C2' C3' -79.05(14)
C6" N1 C2' C1' -83.18(14)
C1" N1 C2' C1' 98.59(13)
C3' C2' C1' C6' 0.26(16)
N1 C2' C1' C6' -177.32(10)
C3' C2' C1' C2 177.72(10)
N1 C2' C1' C2 0.13(16)
S1 C2 C1' C2' 134.53(10)
S3 C2 C1' C2' -101.86(11)
S1 C2 C1' C6' -48.07(13)
S3 C2 C1' C6' 75.54(12)
C2' C1' C6' C5' 0.67(18)
C2 C1' C6' C5' -176.82(11)
C1' C6' C5' C4' -0.96(19)
C6' C5' C4' C3' 0.30(19)
C5' C4' C3' C2' 0.63(19)
C1' C2' C3' C4' -0.91(17)
N1 C2' C3' C4' 176.72(10)
C1" O2 C2" C3" 65.67(16)
C1" O2 C2" C5" -59.78(15)
C1" O2 C2" C4" -176.82(11)
C6" O3 C7" C9" -62.51(16)
C6" O3 C7" C8" 61.68(15)
C6" O3 C7" C10" 178.98(12)
C2"A O2A C1"A O1A 7.47(19)
C2"A O2A C1"A N1A -173.51(9)
C6"A N1A C1"A O1A -0.89(18)
C2'A N1A C1"A O1A -179.16(12)
C6"A N1A C1"A O2A -179.93(10)
C2'A N1A C1"A O2A 1.80(14)
C4A S3A C2A C1'A -177.24(9)
C4A S3A C2A S1A -57.28(8)
C6A S1A C2A C1'A 178.59(8)
C6A S1A C2A S3A 58.84(8)
C7"A O3A C6"A O4A -0.6(2)
C7"A O3A C6"A N1A 179.64(10)
C1"A N1A C6"A O4A -0.9(2)
C2'A N1A C6"A O4A 177.38(14)
C1"A N1A C6"A O3A 178.89(10)
C2'A N1A C6"A O3A -2.83(15)
C2A S3A C4A C5A 57.29(11)
S3A C4A C5A C6A -66.17(15)
C4A C5A C6A S1A 68.08(15)
C2A S1A C6A C5A -60.71(12)
C6"A N1A C2'A C3'A 93.42(13)
C1"A N1A C2'A C3'A -88.29(13)
C6"A N1A C2'A C1'A -86.50(13)
C1"A N1A C2'A C1'A 91.79(13)
C3'A C2'A C1'A C6'A 0.57(16)
N1A C2'A C1'A C6'A -179.51(10)
C3'A C2'A C1'A C2A -179.47(10)
N1A C2'A C1'A C2A 0.45(16)
S3A C2A C1'A C2'A -116.02(10)
S1A C2A C1'A C2'A 120.60(10)
S3A C2A C1'A C6'A 63.94(12)
S1A C2A C1'A C6'A -59.44(12)
C2'A C1'A C6'A C5'A -0.43(17)
C2A C1'A C6'A C5'A 179.60(11)
C1'A C6'A C5'A C4'A -0.39(18)
C6'A C5'A C4'A C3'A 1.07(19)
C1'A C2'A C3'A C4'A 0.11(17)
N1A C2'A C3'A C4'A -179.81(10)
C5'A C4'A C3'A C2'A -0.94(18)
C1"A O2A C2"A C3"A 60.51(15)
C1"A O2A C2"A C5"A -64.63(15)
C1"A O2A C2"A C4"A 178.27(11)
C6"A O3A C7"A C9"A -62.30(17)
C6"A O3A C7"A C8"A 63.22(16)
C6"A O3A C7"A C10A -179.87(12)

loop_
_cod_related_entry_id
_cod_related_entry_database
_cod_related_entry_code
1 ChemSpider 30658556
